data_7125191
loop_
_publ_author_name
'Colin-Molina, Abraham'
'P\'erez-Estrada, Salvador'
'Roa, Arian E.'
'Villagrana-Garcia, Alvin'
'Hern\'andez-Ortega, Sim\'on'
'Rodr\'iguez, Mario'
'Brown, Stuart E.'
'Rodr\'iguez-Molina, Braulio'

_publ_section_title
;
 Isotropic rotation in amphidynamic crystals of stacked carbazole-based
 rotors featuring halogen-bonded stators.
;
_journal_issue 87
_journal_name_full 'Chemical communications (Cambridge, England)'
_journal_page_first 12833
_journal_page_last 12836
_journal_paper_doi 10.1039/c6cc07379d
_journal_volume 52
_journal_year 2016
_chemical_formula_moiety 'C30 H16 Br4 N2'
_chemical_formula_sum 'C30 H16 Br4 N2'
_chemical_formula_weight 724.09
_space_group_crystal_system monoclinic
_space_group_IT_number 15
_space_group_name_Hall '-C 2yc'
_space_group_name_H-M_alt 'C 1 2/c 1'
_atom_sites_solution_hydrogens geom
_audit_creation_method SHELXL-2014/7
_audit_update_record
;
2016-05-18 deposited with the CCDC.
2016-09-26 downloaded from the CCDC.
;
_cell_angle_alpha 90
_cell_angle_beta 101.1165(15)
_cell_angle_gamma 90
_cell_formula_units_Z 4
_cell_length_a 28.7080(13)
_cell_length_b 3.9259(2)
_cell_length_c 22.0256(10)
_cell_measurement_reflns_used 9893
_cell_measurement_temperature 240(2)
_cell_measurement_theta_max 25.32
_cell_measurement_theta_min 2.59
_cell_volume 2435.8(2)
_computing_cell_refinement 'APEX3 v2016.1 (Bruker, 2014)'
_computing_data_collection 'APEX3 v2016.1 (Bruker, 2014)'
_computing_data_reduction 'SAINT V8.37A  (Bruker, 2014)'
_computing_molecular_graphics 'XP V 5.1 (Bruker, 1998)'
_computing_structure_refinement 'SHELXL-2014/7 (Sheldrick, 2014)'
_computing_structure_solution 'SHELXS-2014 (Bruker, 2014)'
_diffrn_ambient_temperature 240(2)
_diffrn_detector_area_resol_mean 52.0833
_diffrn_measured_fraction_theta_full 0.999
_diffrn_measured_fraction_theta_max 0.996
_diffrn_measurement_device_type 'Bruker D8 Venture \k-geometry diffractometer 208039-01'
_diffrn_measurement_method '\f and \w scans'
_diffrn_radiation_type MoK\a
_diffrn_radiation_wavelength 0.71073
_diffrn_reflns_av_R_equivalents 0.1215
_diffrn_reflns_av_unetI/netI 0.0527
_diffrn_reflns_Laue_measured_fraction_full 0.999
_diffrn_reflns_Laue_measured_fraction_max 0.996
_diffrn_reflns_limit_h_max 34
_diffrn_reflns_limit_h_min -34
_diffrn_reflns_limit_k_max 4
_diffrn_reflns_limit_k_min -4
_diffrn_reflns_limit_l_max 26
_diffrn_reflns_limit_l_min -26
_diffrn_reflns_number 20622
_diffrn_reflns_point_group_measured_fraction_full 0.999
_diffrn_reflns_point_group_measured_fraction_max 0.996
_diffrn_reflns_theta_full 25.242
_diffrn_reflns_theta_max 25.335
_diffrn_reflns_theta_min 2.587
_diffrn_source 'micro-focus X-ray source'
_exptl_absorpt_coefficient_mu 6.633
_exptl_absorpt_correction_T_max 0.8390
_exptl_absorpt_correction_T_min 0.4602
_exptl_absorpt_correction_type multi-scan
_exptl_absorpt_process_details 'SADABS-2014/5 - Bruker AXS (Bruker, 2014)'
_exptl_crystal_colour colourless
_exptl_crystal_density_diffrn 1.974
_exptl_crystal_description Prism
_exptl_crystal_F_000 1400
_exptl_crystal_size_max 0.341
_exptl_crystal_size_mid 0.068
_exptl_crystal_size_min 0.030
_refine_diff_density_max 0.619
_refine_diff_density_min -0.809
_refine_diff_density_rms 0.146
_refine_ls_extinction_method none
_refine_ls_goodness_of_fit_ref 1.134
_refine_ls_hydrogen_treatment constr
_refine_ls_matrix_type full
_refine_ls_number_parameters 163
_refine_ls_number_reflns 2226
_refine_ls_number_restraints 0
_refine_ls_restrained_S_all 1.134
_refine_ls_R_factor_all 0.0717
_refine_ls_R_factor_gt 0.0491
_refine_ls_shift/su_max 0.000
_refine_ls_shift/su_mean 0.000
_refine_ls_structure_factor_coef Fsqd
_refine_ls_weighting_details 'w=1/[\s^2^(Fo^2^)+(0.0090P)^2^+33.3800P] where P=(Fo^2^+2Fc^2^)/3'
_refine_ls_weighting_scheme calc
_refine_ls_wR_factor_gt 0.0953
_refine_ls_wR_factor_ref 0.1074
_reflns_Friedel_coverage 0.000
_reflns_number_gt 1676
_reflns_number_total 2226
_reflns_threshold_expression 'I > 2\s(I)'
_cod_data_source_file c6cc07379d2.cif
_cod_data_source_block 225RMB16
_cod_original_sg_symbol_H-M 'C 2/c'
_cod_database_code 7125191
_shelx_shelxl_version_number 2014/7
_shelx_space_group_comment
; 
The symmetry employed for this shelxl refinement is uniquely defined 
by the following loop, which should always be used as a source of 
symmetry information in preference to the above space-group names. 
They are only intended as comments. 
;
_shelx_estimated_absorpt_t_min 0.211
_shelx_estimated_absorpt_t_max 0.826

loop_
_space_group_symop_operation_xyz
'x, y, z'
'-x, y, -z+1/2'
'x+1/2, y+1/2, z'
'-x+1/2, y+1/2, -z+1/2'
'-x, -y, -z'
'x, -y, z-1/2'
'-x+1/2, -y+1/2, -z'
'x+1/2, -y+1/2, z-1/2'

loop_
_atom_site_label
_atom_site_type_symbol
_atom_site_fract_x
_atom_site_fract_y
_atom_site_fract_z
_atom_site_U_iso_or_equiv
_atom_site_adp_type
_atom_site_occupancy
_atom_site_site_symmetry_order
_atom_site_calc_flag
_atom_site_refinement_flags_posn
_atom_site_refinement_flags_adp
Br1 Br -0.14417(2) 1.2709(2) 0.37292(3) 0.0469(2) Uani 1 1 d . .
Br2 Br 0.02652(2) 0.62004(19) 0.11048(3) 0.0422(2) Uani 1 1 d . .
C1 C -0.2055(2) 1.3576(15) 0.1879(2) 0.0257(13) Uani 1 1 d . .
H1 H -0.2344 1.4368 0.1648 0.031 Uiso 1 1 calc R U
C2 C -0.1964(2) 1.3718(16) 0.2515(3) 0.0287(14) Uani 1 1 d . .
H2 H -0.2193 1.4624 0.2723 0.034 Uiso 1 1 calc R U
C3 C -0.1533(2) 1.2526(15) 0.2856(2) 0.0247(13) Uani 1 1 d . .
C4 C -0.1185(2) 1.1239(16) 0.2577(3) 0.0275(14) Uani 1 1 d . .
H4 H -0.0896 1.0463 0.2813 0.033 Uiso 1 1 calc R U
C4A C -0.12699(18) 1.1109(15) 0.1937(2) 0.0216(12) Uani 1 1 d . .
C4B C -0.09846(18) 1.0019(15) 0.1499(2) 0.0216(12) Uani 1 1 d . .
C5 C -0.0528(2) 0.8685(16) 0.1561(3) 0.0300(14) Uani 1 1 d . .
H5 H -0.0341 0.8287 0.1954 0.036 Uiso 1 1 calc R U
C6 C -0.0358(2) 0.7959(16) 0.1026(3) 0.0308(14) Uani 1 1 d . .
C7 C -0.0628(2) 0.8513(17) 0.0445(3) 0.0308(15) Uani 1 1 d . .
H7 H -0.0501 0.7982 0.0094 0.037 Uiso 1 1 calc R U
C8 C -0.1080(2) 0.9834(17) 0.0371(3) 0.0313(15) Uani 1 1 d . .
H8 H -0.1263 1.0240 -0.0025 0.038 Uiso 1 1 calc R U
C8A C -0.12593(18) 1.0550(15) 0.0908(3) 0.0245(13) Uani 1 1 d . .
N9 N -0.17005(16) 1.1868(13) 0.0963(2) 0.0277(12) Uani 1 1 d . .
C9 C -0.17051(19) 1.2221(15) 0.1586(2) 0.0221(12) Uani 1 1 d . .
C10 C -0.21077(19) 1.2218(16) 0.0479(2) 0.0249(13) Uani 1 1 d . .
C11 C -0.2071(2) 1.3866(16) -0.0068(3) 0.0274(14) Uani 1 1 d . .
H11 H -0.1778 1.4798 -0.0115 0.033 Uiso 1 1 calc R U
C12 C -0.24595(19) 1.4145(16) -0.0544(3) 0.0269(14) Uani 1 1 d . .
H12 H -0.2431 1.5262 -0.0912 0.032 Uiso 1 1 calc R U

loop_
_atom_site_aniso_label
_atom_site_aniso_U_11
_atom_site_aniso_U_22
_atom_site_aniso_U_33
_atom_site_aniso_U_23
_atom_site_aniso_U_13
_atom_site_aniso_U_12
Br1 0.0406(4) 0.0778(6) 0.0241(3) -0.0018(4) 0.0107(3) 0.0073(4)
Br2 0.0229(3) 0.0506(5) 0.0553(4) -0.0098(4) 0.0126(3) 0.0061(3)
C1 0.022(3) 0.032(4) 0.022(3) 0.002(3) 0.004(2) 0.003(3)
C2 0.022(3) 0.035(4) 0.033(3) -0.003(3) 0.016(3) 0.001(3)
C3 0.027(3) 0.030(3) 0.019(3) -0.001(3) 0.007(2) -0.004(3)
C4 0.020(3) 0.039(4) 0.023(3) 0.002(3) 0.003(2) 0.001(3)
C4A 0.019(3) 0.027(3) 0.019(3) -0.001(2) 0.004(2) -0.003(2)
C4B 0.012(3) 0.030(3) 0.024(3) -0.002(3) 0.006(2) -0.002(2)
C5 0.022(3) 0.035(4) 0.032(3) 0.004(3) 0.003(3) -0.001(3)
C6 0.024(3) 0.032(4) 0.039(4) -0.008(3) 0.011(3) -0.003(3)
C7 0.031(3) 0.043(4) 0.023(3) -0.012(3) 0.014(3) -0.005(3)
C8 0.022(3) 0.049(4) 0.024(3) -0.005(3) 0.008(2) 0.001(3)
C8A 0.014(3) 0.033(4) 0.028(3) 0.000(3) 0.007(2) -0.003(3)
N9 0.020(2) 0.046(3) 0.016(2) 0.000(2) 0.0014(19) 0.001(2)
C9 0.018(3) 0.029(3) 0.021(3) -0.003(3) 0.008(2) 0.001(2)
C10 0.020(3) 0.035(4) 0.019(3) -0.003(3) 0.004(2) 0.003(3)
C11 0.020(3) 0.038(4) 0.026(3) -0.001(3) 0.007(2) -0.004(3)
C12 0.026(3) 0.037(4) 0.020(3) 0.001(3) 0.010(2) 0.001(3)

loop_
_atom_type_symbol
_atom_type_description
_atom_type_scat_dispersion_real
_atom_type_scat_dispersion_imag
_atom_type_scat_source
C C 0.0033 0.0016 'International Tables Vol C Tables 4.2.6.8 and 6.1.1.4'
H H 0.0000 0.0000 'International Tables Vol C Tables 4.2.6.8 and 6.1.1.4'
N N 0.0061 0.0033 'International Tables Vol C Tables 4.2.6.8 and 6.1.1.4'
Br Br -0.2901 2.4595 'International Tables Vol C Tables 4.2.6.8 and 6.1.1.4'

loop_
_geom_angle_atom_site_label_1
_geom_angle_atom_site_label_2
_geom_angle_atom_site_label_3
_geom_angle
_geom_angle_site_symmetry_1
_geom_angle_site_symmetry_3
C2 C1 C9 118.2(5) . .
C2 C1 H1 120.9 . .
C9 C1 H1 120.9 . .
C1 C2 C3 120.5(5) . .
C1 C2 H2 119.7 . .
C3 C2 H2 119.7 . .
C4 C3 C2 122.1(5) . .
C4 C3 Br1 120.0(4) . .
C2 C3 Br1 117.9(4) . .
C3 C4 C4A 118.0(5) . .
C3 C4 H4 121.0 . .
C4A C4 H4 121.0 . .
C4 C4A C9 120.8(5) . .
C4 C4A C4B 132.8(5) . .
C9 C4A C4B 106.4(4) . .
C5 C4B C8A 119.9(5) . .
C5 C4B C4A 133.5(5) . .
C8A C4B C4A 106.6(5) . .
C6 C5 C4B 118.1(5) . .
C6 C5 H5 120.9 . .
C4B C5 H5 120.9 . .
C7 C6 C5 121.8(6) . .
C7 C6 Br2 119.6(4) . .
C5 C6 Br2 118.6(4) . .
C8 C7 C6 121.2(5) . .
C8 C7 H7 119.4 . .
C6 C7 H7 119.4 . .
C7 C8 C8A 117.6(5) . .
C7 C8 H8 121.2 . .
C8A C8 H8 121.2 . .
N9 C8A C4B 109.4(5) . .
N9 C8A C8 129.2(5) . .
C4B C8A C8 121.3(5) . .
C9 N9 C8A 107.8(4) . .
C9 N9 C10 124.6(5) . .
C8A N9 C10 126.6(5) . .
N9 C9 C1 129.9(5) . .
N9 C9 C4A 109.7(5) . .
C1 C9 C4A 120.4(5) . .
C12 C10 C11 119.3(5) 7_475 .
C12 C10 N9 120.5(5) 7_475 .
C11 C10 N9 120.2(5) . .
C12 C11 C10 120.6(5) . .
C12 C11 H11 119.7 . .
C10 C11 H11 119.7 . .
C11 C12 C10 120.1(5) . 7_475
C11 C12 H12 119.9 . .
C10 C12 H12 119.9 7_475 .

loop_
_geom_bond_atom_site_label_1
_geom_bond_atom_site_label_2
_geom_bond_distance
_geom_bond_site_symmetry_2
Br1 C3 1.893(5) .
Br2 C6 1.893(6) .
C1 C2 1.376(8) .
C1 C9 1.398(8) .
C1 H1 0.9400 .
C2 C3 1.396(8) .
C2 H2 0.9400 .
C3 C4 1.367(8) .
C4 C4A 1.384(8) .
C4 H4 0.9400 .
C4A C9 1.406(7) .
C4A C4B 1.446(8) .
C4B C5 1.393(8) .
C4B C8A 1.400(8) .
C5 C6 1.390(8) .
C5 H5 0.9400 .
C6 C7 1.380(8) .
C7 C8 1.379(8) .
C7 H7 0.9400 .
C8 C8A 1.407(8) .
C8 H8 0.9400 .
C8A N9 1.395(7) .
N9 C9 1.382(7) .
N9 C10 1.429(7) .
C10 C12 1.385(8) 7_475
C10 C11 1.390(8) .
C11 C12 1.380(8) .
C11 H11 0.9400 .
C12 C10 1.385(8) 7_475
C12 H12 0.9400 .

loop_
_geom_hbond_atom_site_label_D
_geom_hbond_atom_site_label_H
_geom_hbond_atom_site_label_A
_geom_hbond_distance_DH
_geom_hbond_distance_HA
_geom_hbond_distance_DA
_geom_hbond_angle_DHA
_geom_hbond_site_symmetry_A
C8 H8 Br1 0.94 2.93 3.701(6) 140.1 6_575
C11 H11 Br1 0.94 3.05 3.732(6) 130.5 6_585
